data_7008801
loop_
_publ_author_name
'Hitchcock, Peter B.'
'Huang, Qigu'
'Lappert, Michael F.'
'Zhou, Meisu'

_publ_section_title
;
 The coordination chemistry of the C1-symmetric bis(silyl)methyl ligand
 [CH(SiMe3){SiMe(OMe)2}]- revisited: Li/M- (M = Zn, Tl, Ce), Li4- or
 Ce2-methoxy-bridged alkyls.
;
_journal_issue 18
_journal_name_full 'Dalton transactions (Cambridge, England : 2003)'
_journal_page_first 2988
_journal_page_last 2993
_journal_paper_doi 10.1039/b508601a
_journal_year 2005
_chemical_compound_source 'synthesis as described'
_chemical_formula_moiety 'C22 H60 Li4 O7 Si6'
_chemical_formula_sum 'C22 H60 Li4 O7 Si6'
_chemical_formula_weight 633
_chemical_name_systematic
;
?
;
_space_group_IT_number 14
_symmetry_cell_setting monoclinic
_symmetry_Int_Tables_number 14
_symmetry_space_group_name_Hall '-P 2yn'
_symmetry_space_group_name_H-M 'P 1 21/n 1'
_atom_sites_solution_hydrogens geom
_atom_sites_solution_primary direct
_atom_sites_solution_secondary difmap
_audit_conform_dict_location ftp://ftp.iucr.org/pub/cif_core.dic
_audit_conform_dict_name cif_core.dic
_audit_conform_dict_version 2.2
_audit_creation_date 2004-06-09T14:32:08-00:00
_audit_creation_method 'WinGX routine CIF_UPDATE'
_cell_angle_alpha 90
_cell_angle_beta 99.023(1)
_cell_angle_gamma 90
_cell_formula_units_Z 4
_cell_length_a 10.0199(1)
_cell_length_b 22.1861(4)
_cell_length_c 18.1958(4)
_cell_measurement_reflns_used 43405
_cell_measurement_temperature 173(2)
_cell_measurement_theta_max 25.028
_cell_measurement_theta_min 3.705
_cell_measurement_wavelength 0.71073
_cell_volume 3994.92(12)
_computing_cell_refinement 'HKL Scalepack (Otwinowski & Minor 1997)'
_computing_data_collection 'Collect (Nonius BV, 1997-2000)'
_computing_data_reduction 'HKL Denzo and Scalepack (Otwinowski & Minor 1997)'
_computing_molecular_graphics 'Ortep-3 for Windows (Farrugia, 1997)'
_computing_publication_material 'WinGX publication routines (Farrugia, 1999)'
_computing_structure_refinement 'SHELXL-97 (Sheldrick, 1997)'
_computing_structure_solution 'SHELXS-97 (Sheldrick, 1997)'
_diffrn_ambient_temperature 173(2)
_diffrn_detector 'CCD plate'
_diffrn_measured_fraction_theta_full 0.99
_diffrn_measured_fraction_theta_max 0.99
_diffrn_measurement_device '95mm CCD camera on \k-goniostat'
_diffrn_measurement_device_type KappaCCD
_diffrn_measurement_method 'CCD rotation images, thick slices'
_diffrn_orient_matrix_type 'by Nonius Collect from scalepack cell'
_diffrn_orient_matrix_UB_11 -0.511728E-1
_diffrn_orient_matrix_UB_12 0.191838E-1
_diffrn_orient_matrix_UB_13 -0.456345E-1
_diffrn_orient_matrix_UB_21 -0.866984E-1
_diffrn_orient_matrix_UB_22 -0.15137E-1
_diffrn_orient_matrix_UB_23 0.13877E-1
_diffrn_orient_matrix_UB_31 -0.87305E-2
_diffrn_orient_matrix_UB_32 0.378742E-1
_diffrn_orient_matrix_UB_33 0.286607E-1
_diffrn_radiation_monochromator graphite
_diffrn_radiation_probe x-ray
_diffrn_radiation_type MoK\a
_diffrn_radiation_wavelength 0.71073
_diffrn_reflns_av_R_equivalents 0.1012
_diffrn_reflns_av_unetI/netI 0.0409
_diffrn_reflns_limit_h_max 11
_diffrn_reflns_limit_h_min -11
_diffrn_reflns_limit_k_max 26
_diffrn_reflns_limit_k_min -26
_diffrn_reflns_limit_l_max 21
_diffrn_reflns_limit_l_min -21
_diffrn_reflns_number 48461
_diffrn_reflns_theta_full 24.97
_diffrn_reflns_theta_max 24.97
_diffrn_reflns_theta_min 3.72
_diffrn_source 'Enraf Nonius FR590'
_exptl_absorpt_coefficient_mu 0.239
_exptl_absorpt_correction_type none
_exptl_crystal_colour yellow
_exptl_crystal_density_diffrn 1.052
_exptl_crystal_density_method 'not measured'
_exptl_crystal_description prism
_exptl_crystal_F_000 1376
_exptl_crystal_size_max 0.35
_exptl_crystal_size_mid 0.3
_exptl_crystal_size_min 0.2
_refine_diff_density_max 0.565
_refine_diff_density_min -0.369
_refine_diff_density_rms 0.063
_refine_ls_extinction_method none
_refine_ls_goodness_of_fit_ref 1.098
_refine_ls_hydrogen_treatment mixed
_refine_ls_matrix_type full
_refine_ls_number_parameters 376
_refine_ls_number_reflns 6930
_refine_ls_number_restraints 0
_refine_ls_restrained_S_all 1.098
_refine_ls_R_factor_all 0.0664
_refine_ls_R_factor_gt 0.0572
_refine_ls_shift/su_max 0.001
_refine_ls_shift/su_mean 0
_refine_ls_structure_factor_coef Fsqd
_refine_ls_weighting_details 'calc w=1/[\s^2^(Fo^2^)+(0.0798P)^2^+2.6784P] where P=(Fo^2^+2Fc^2^)/3'
_refine_ls_weighting_scheme calc
_refine_ls_wR_factor_gt 0.1441
_refine_ls_wR_factor_ref 0.152
_reflns_number_gt 5984
_reflns_number_total 6930
_reflns_threshold_expression >2sigma(I)
_cod_data_source_file b508601a.txt
_cod_data_source_block (5)-jun904
_cod_original_sg_symbol_H-M P2(1)/n
_cod_database_code 7008801

loop_
_symmetry_equiv_pos_as_xyz
'x, y, z'
'-x+1/2, y+1/2, -z+1/2'
'-x, -y, -z'
'x-1/2, -y-1/2, z-1/2'

loop_
_atom_site_label
_atom_site_type_symbol
_atom_site_fract_x
_atom_site_fract_y
_atom_site_fract_z
_atom_site_U_iso_or_equiv
_atom_site_adp_type
_atom_site_occupancy
_atom_site_symmetry_multiplicity
_atom_site_calc_flag
_atom_site_refinement_flags
_atom_site_disorder_assembly
_atom_site_disorder_group
Li1 Li -0.1879(5) 0.6610(2) 0.7141(3) 0.0410(10) Uani 1 1 d . . .
Li2 Li -0.0339(4) 0.7508(2) 0.6862(2) 0.0368(9) Uani 1 1 d . . .
Li3 Li 0.0022(5) 0.6807(2) 0.8300(3) 0.0379(10) Uani 1 1 d . . .
Li4 Li 0.0478(4) 0.6181(2) 0.6871(3) 0.0399(10) Uani 1 1 d . . .
Si1 Si -0.37016(7) 0.78896(3) 0.68969(4) 0.03350(19) Uani 1 1 d . . .
Si2 Si -0.10969(7) 0.80384(3) 0.80594(4) 0.03187(19) Uani 1 1 d . . .
Si3 Si -0.25929(9) 0.58693(4) 0.86482(5) 0.0484(2) Uani 1 1 d . . .
Si4 Si 0.02915(8) 0.55961(3) 0.83219(4) 0.0373(2) Uani 1 1 d . . .
Si5 Si -0.22851(7) 0.56740(3) 0.56662(4) 0.0384(2) Uani 1 1 d . . .
Si6 Si -0.02789(7) 0.67268(3) 0.55263(4) 0.03411(19) Uani 1 1 d . . .
O1 O -0.00833(18) 0.82570(8) 0.74615(10) 0.0379(4) Uani 1 1 d . . .
O2 O -0.01951(18) 0.76044(8) 0.87114(10) 0.0388(4) Uani 1 1 d . . .
O3 O 0.10585(19) 0.61513(9) 0.88522(10) 0.0421(4) Uani 1 1 d . . .
O4 O 0.10762(19) 0.55328(8) 0.75771(11) 0.0409(4) Uani 1 1 d . . .
O5 O 0.10646(17) 0.63191(9) 0.58976(10) 0.0392(4) Uani 1 1 d . . .
O6 O -0.00618(19) 0.74429(8) 0.58266(10) 0.0396(4) Uani 1 1 d . . .
O7 O 0.06989(17) 0.69086(8) 0.74031(10) 0.0352(4) Uani 1 1 d . . .
C1 C -0.2291(2) 0.75538(11) 0.75195(15) 0.0311(5) Uani 1 1 d . . .
H1 H -0.259(3) 0.7333(13) 0.7854(16) 0.036(7) Uiso 1 1 d . . .
C2 C -0.3081(3) 0.83440(14) 0.61563(18) 0.0500(7) Uani 1 1 d . . .
H2C H -0.2491 0.8667 0.6386 0.075 Uiso 1 1 calc R . .
H2B H -0.3853 0.852 0.5829 0.075 Uiso 1 1 calc R . .
H2A H -0.2573 0.8083 0.5864 0.075 Uiso 1 1 calc R . .
C3 C -0.4853(3) 0.83883(15) 0.73579(19) 0.0564(8) Uani 1 1 d . . .
H3C H -0.5254 0.8153 0.7723 0.085 Uiso 1 1 calc R . .
H3B H -0.5571 0.8548 0.698 0.085 Uiso 1 1 calc R . .
H3A H -0.433 0.8723 0.761 0.085 Uiso 1 1 calc R . .
C4 C -0.4877(3) 0.72997(14) 0.64247(17) 0.0446(7) Uani 1 1 d . . .
H4C H -0.4382 0.7034 0.6132 0.067 Uiso 1 1 calc R . .
H4B H -0.5619 0.7495 0.6095 0.067 Uiso 1 1 calc R . .
H4A H -0.5245 0.7062 0.6801 0.067 Uiso 1 1 calc R . .
C5 C -0.1580(3) 0.87315(13) 0.85326(17) 0.0484(7) Uani 1 1 d . . .
H5C H -0.0765 0.8927 0.8795 0.073 Uiso 1 1 calc R . .
H5B H -0.2177 0.8623 0.889 0.073 Uiso 1 1 calc R . .
H5A H -0.2052 0.901 0.8161 0.073 Uiso 1 1 calc R . .
C6 C 0.0926(4) 0.87155(16) 0.7584(2) 0.0663(10) Uani 1 1 d . . .
H6C H 0.0503 0.9101 0.7676 0.099 Uiso 1 1 calc R . .
H6B H 0.1371 0.8752 0.7143 0.099 Uiso 1 1 calc R . .
H6A H 0.1596 0.8609 0.8016 0.099 Uiso 1 1 calc R . .
C7 C 0.0534(5) 0.77902(17) 0.94034(19) 0.0759(12) Uani 1 1 d . . .
H7C H 0.1234 0.8079 0.9319 0.114 Uiso 1 1 calc R . .
H7B H 0.0957 0.7439 0.9671 0.114 Uiso 1 1 calc R . .
H7A H -0.0085 0.7982 0.97 0.114 Uiso 1 1 calc R . .
C8 C -0.1359(3) 0.58862(12) 0.80046(16) 0.0376(6) Uani 1 1 d . . .
H8 H -0.173(3) 0.5668(15) 0.755(2) 0.059(10) Uiso 1 1 d . . .
C9 C -0.4260(3) 0.62102(19) 0.8229(3) 0.0805(13) Uani 1 1 d . . .
H9C H -0.4122 0.6631 0.8094 0.121 Uiso 1 1 calc R . .
H9B H -0.4886 0.6194 0.8592 0.121 Uiso 1 1 calc R . .
H9A H -0.4639 0.5983 0.7783 0.121 Uiso 1 1 calc R . .
C10 C -0.1943(4) 0.62899(18) 0.9530(2) 0.0726(11) Uani 1 1 d . . .
H10C H -0.1103 0.6103 0.9773 0.109 Uiso 1 1 calc R . .
H10B H -0.2619 0.6276 0.9864 0.109 Uiso 1 1 calc R . .
H10A H -0.1769 0.671 0.941 0.109 Uiso 1 1 calc R . .
C11 C -0.3069(4) 0.50894(17) 0.8937(3) 0.0818(13) Uani 1 1 d . . .
H11C H -0.3469 0.4861 0.8496 0.123 Uiso 1 1 calc R . .
H11B H -0.3727 0.5122 0.9281 0.123 Uiso 1 1 calc R . .
H11A H -0.226 0.488 0.9184 0.123 Uiso 1 1 calc R . .
C12 C 0.0622(4) 0.48880(14) 0.8868(2) 0.0591(9) Uani 1 1 d . . .
H12C H 0.0266 0.4544 0.856 0.089 Uiso 1 1 calc R . .
H12B H 0.0175 0.4908 0.931 0.089 Uiso 1 1 calc R . .
H12A H 0.1597 0.4839 0.9022 0.089 Uiso 1 1 calc R . .
C13 C 0.2398(3) 0.61147(17) 0.92491(18) 0.0591(9) Uani 1 1 d . . .
H13C H 0.2458 0.578 0.9604 0.089 Uiso 1 1 calc R . .
H13B H 0.2627 0.6493 0.9519 0.089 Uiso 1 1 calc R . .
H13A H 0.3031 0.6047 0.8898 0.089 Uiso 1 1 calc R . .
C14 C 0.2103(3) 0.51059(16) 0.7472(2) 0.0603(9) Uani 1 1 d . . .
H14C H 0.2884 0.5158 0.7865 0.09 Uiso 1 1 calc R . .
H14B H 0.2381 0.5172 0.6986 0.09 Uiso 1 1 calc R . .
H14A H 0.1746 0.4696 0.7495 0.09 Uiso 1 1 calc R . .
C15 C -0.1615(2) 0.64205(11) 0.59516(14) 0.0325(5) Uani 1 1 d . . .
H15 H -0.237(3) 0.6689(14) 0.5867(17) 0.047(8) Uiso 1 1 d . . .
C16 C -0.3874(3) 0.55244(15) 0.6062(3) 0.0654(10) Uani 1 1 d . . .
H16C H -0.3678 0.5541 0.6607 0.098 Uiso 1 1 calc R . .
H16B H -0.4222 0.5124 0.5906 0.098 Uiso 1 1 calc R . .
H16A H -0.4552 0.583 0.5881 0.098 Uiso 1 1 calc R . .
C17 C -0.1046(3) 0.50577(13) 0.59823(18) 0.0485(7) Uani 1 1 d . . .
H17C H -0.0219 0.5121 0.5767 0.073 Uiso 1 1 calc R . .
H17B H -0.1443 0.4667 0.5819 0.073 Uiso 1 1 calc R . .
H17A H -0.0827 0.5063 0.6526 0.073 Uiso 1 1 calc R . .
C18 C -0.2752(4) 0.55506(15) 0.46272(19) 0.0609(9) Uani 1 1 d . . .
H18C H -0.3451 0.584 0.4423 0.091 Uiso 1 1 calc R . .
H18B H -0.3096 0.514 0.4533 0.091 Uiso 1 1 calc R . .
H18A H -0.1951 0.5608 0.4388 0.091 Uiso 1 1 calc R . .
C19 C -0.0268(3) 0.67526(16) 0.45003(16) 0.0537(8) Uani 1 1 d . . .
H19C H 0.0572 0.6941 0.4403 0.08 Uiso 1 1 calc R . .
H19B H -0.1042 0.6989 0.426 0.08 Uiso 1 1 calc R . .
H19A H -0.0328 0.6342 0.43 0.08 Uiso 1 1 calc R . .
C20 C 0.2334(3) 0.62840(15) 0.56453(19) 0.0530(8) Uani 1 1 d . . .
H20C H 0.2204 0.6131 0.5134 0.079 Uiso 1 1 calc R . .
H20B H 0.2931 0.6011 0.5968 0.079 Uiso 1 1 calc R . .
H20A H 0.2743 0.6686 0.566 0.079 Uiso 1 1 calc R . .
C21 C 0.0689(4) 0.78956(15) 0.5511(2) 0.0599(9) Uani 1 1 d . . .
H21C H 0.1629 0.7765 0.5539 0.09 Uiso 1 1 calc R . .
H21B H 0.0659 0.8273 0.5788 0.09 Uiso 1 1 calc R . .
H21A H 0.0293 0.796 0.4989 0.09 Uiso 1 1 calc R . .
C22 C 0.2066(3) 0.70766(18) 0.7527(2) 0.0523(8) Uani 1 1 d . . .
H22B H 0.232(4) 0.7272(19) 0.801(3) 0.093(14) Uiso 1 1 d . . .
H22C H 0.266(4) 0.671(2) 0.749(2) 0.089(13) Uiso 1 1 d . . .
H22A H 0.235(4) 0.7324(17) 0.712(2) 0.073(11) Uiso 1 1 d . . .

loop_
_atom_site_aniso_label
_atom_site_aniso_U_11
_atom_site_aniso_U_22
_atom_site_aniso_U_33
_atom_site_aniso_U_23
_atom_site_aniso_U_13
_atom_site_aniso_U_12
Li1 0.050(3) 0.035(2) 0.038(2) 0.0009(18) 0.007(2) 0.0018(19)
Li2 0.041(2) 0.040(2) 0.030(2) -0.0019(17) 0.0065(18) -0.0015(18)
Li3 0.039(2) 0.040(2) 0.035(2) -0.0009(18) 0.0061(18) 0.0045(18)
Li4 0.038(2) 0.044(2) 0.037(2) 0.0034(19) 0.0037(19) 0.0042(19)
Si1 0.0298(4) 0.0352(4) 0.0346(4) 0.0003(3) 0.0021(3) 0.0030(3)
Si2 0.0346(4) 0.0303(4) 0.0297(4) -0.0041(3) 0.0018(3) -0.0004(3)
Si3 0.0475(5) 0.0404(4) 0.0626(6) 0.0150(4) 0.0252(4) 0.0056(3)
Si4 0.0406(4) 0.0362(4) 0.0351(4) 0.0038(3) 0.0055(3) 0.0088(3)
Si5 0.0284(4) 0.0353(4) 0.0480(5) -0.0069(3) -0.0051(3) -0.0006(3)
Si6 0.0330(4) 0.0416(4) 0.0280(4) -0.0029(3) 0.0055(3) -0.0020(3)
O1 0.0397(10) 0.0334(9) 0.0397(11) -0.0025(8) 0.0035(8) -0.0099(7)
O2 0.0452(11) 0.0388(10) 0.0290(9) -0.0052(7) -0.0050(8) 0.0032(8)
O3 0.0403(10) 0.0490(11) 0.0350(10) -0.0016(8) -0.0009(8) 0.0076(8)
O4 0.0401(10) 0.0428(10) 0.0399(11) 0.0000(8) 0.0066(8) 0.0152(8)
O5 0.0277(9) 0.0531(11) 0.0377(10) -0.0041(8) 0.0082(8) 0.0020(8)
O6 0.0470(11) 0.0386(10) 0.0354(10) 0.0024(8) 0.0136(8) -0.0095(8)
O7 0.0291(9) 0.0408(10) 0.0354(10) -0.0014(7) 0.0041(7) 0.0003(7)
C1 0.0307(13) 0.0296(12) 0.0334(14) -0.0004(10) 0.0061(11) -0.0022(10)
C2 0.0493(17) 0.0509(17) 0.0474(18) 0.0127(14) 0.0002(14) -0.0002(13)
C3 0.0485(18) 0.061(2) 0.058(2) -0.0062(15) 0.0015(15) 0.0214(15)
C4 0.0294(14) 0.0550(17) 0.0470(17) -0.0036(13) -0.0013(12) -0.0012(12)
C5 0.0571(18) 0.0383(15) 0.0484(18) -0.0125(13) 0.0043(14) 0.0029(13)
C6 0.071(2) 0.058(2) 0.072(2) -0.0140(17) 0.0181(18) -0.0388(18)
C7 0.111(3) 0.058(2) 0.044(2) -0.0102(16) -0.032(2) 0.009(2)
C8 0.0365(14) 0.0374(14) 0.0397(15) 0.0047(12) 0.0090(12) 0.0011(11)
C9 0.0414(19) 0.083(3) 0.124(4) 0.040(2) 0.034(2) 0.0086(17)
C10 0.086(3) 0.074(2) 0.067(2) -0.0011(19) 0.042(2) 0.015(2)
C11 0.085(3) 0.056(2) 0.114(4) 0.028(2) 0.046(3) -0.0005(19)
C12 0.074(2) 0.0477(18) 0.055(2) 0.0150(15) 0.0101(17) 0.0167(16)
C13 0.0449(17) 0.082(2) 0.0462(18) -0.0041(16) -0.0060(14) 0.0101(16)
C14 0.0551(19) 0.068(2) 0.059(2) -0.0029(16) 0.0111(16) 0.0307(16)
C15 0.0263(12) 0.0338(13) 0.0362(14) -0.0041(10) 0.0009(10) -0.0008(10)
C16 0.0384(17) 0.0522(19) 0.107(3) -0.0109(19) 0.0151(18) -0.0136(14)
C17 0.0464(16) 0.0374(15) 0.0576(19) -0.0068(13) -0.0043(14) 0.0030(12)
C18 0.062(2) 0.0521(19) 0.058(2) -0.0156(15) -0.0231(16) 0.0039(15)
C19 0.060(2) 0.071(2) 0.0317(15) -0.0037(14) 0.0109(14) -0.0015(16)
C20 0.0339(15) 0.069(2) 0.058(2) -0.0150(16) 0.0148(14) -0.0044(14)
C21 0.076(2) 0.0532(19) 0.056(2) 0.0055(15) 0.0270(18) -0.0187(16)
C22 0.0339(15) 0.073(2) 0.050(2) -0.0020(17) 0.0069(14) -0.0049(15)

loop_
_atom_type_symbol
_atom_type_description
_atom_type_scat_dispersion_real
_atom_type_scat_dispersion_imag
_atom_type_scat_source
C C 0.0033 0.0016 'International Tables Vol C Tables 4.2.6.8 and 6.1.1.4'
H H 0 0 'International Tables Vol C Tables 4.2.6.8 and 6.1.1.4'
O O 0.0106 0.006 'International Tables Vol C Tables 4.2.6.8 and 6.1.1.4'
Si Si 0.0817 0.0704 'International Tables Vol C Tables 4.2.6.8 and 6.1.1.4'
Li Li -0.0003 0.0001 'International Tables Vol C Tables 4.2.6.8 and 6.1.1.4'

loop_
_geom_angle_atom_site_label_1
_geom_angle_atom_site_label_2
_geom_angle_atom_site_label_3
_geom_angle
_geom_angle_site_symmetry_1
_geom_angle_site_symmetry_3
_geom_angle_publ_flag
C8 Li1 C15 119.2(2) . . ?
C8 Li1 C1 118.8(2) . . ?
C15 Li1 C1 121.2(2) . . ?
O7 Li2 O6 107.7(2) . . ?
O7 Li2 O1 107.0(2) . . ?
O6 Li2 O1 124.6(2) . . ?
O7 Li3 O2 107.7(2) . . ?
O7 Li3 O3 107.4(2) . . ?
O2 Li3 O3 123.8(2) . . ?
O7 Li4 O4 107.1(2) . . ?
O7 Li4 O5 107.5(2) . . ?
O4 Li4 O5 126.7(2) . . ?
C1 Si1 C2 110.82(13) . . ?
C1 Si1 C4 111.64(12) . . ?
C2 Si1 C4 107.60(14) . . ?
C1 Si1 C3 115.53(13) . . ?
C2 Si1 C3 107.48(15) . . ?
C4 Si1 C3 103.23(14) . . ?
O1 Si2 O2 108.16(10) . . ?
O1 Si2 C1 103.88(11) . . ?
O2 Si2 C1 106.49(11) . . ?
O1 Si2 C5 106.83(12) . . ?
O2 Si2 C5 107.29(12) . . ?
C1 Si2 C5 123.45(13) . . ?
C8 Si3 C10 110.90(16) . . ?
C8 Si3 C9 112.18(16) . . ?
C10 Si3 C9 108.2(2) . . ?
C8 Si3 C11 114.93(16) . . ?
C10 Si3 C11 106.6(2) . . ?
C9 Si3 C11 103.51(19) . . ?
O3 Si4 O4 107.24(10) . . ?
O3 Si4 C8 103.85(12) . . ?
O4 Si4 C8 107.29(12) . . ?
O3 Si4 C12 106.62(14) . . ?
O4 Si4 C12 107.13(13) . . ?
C8 Si4 C12 123.75(15) . . ?
C15 Si5 C17 112.12(13) . . ?
C15 Si5 C16 110.26(14) . . ?
C17 Si5 C16 108.31(16) . . ?
C15 Si5 C18 115.83(14) . . ?
C17 Si5 C18 104.40(15) . . ?
C16 Si5 C18 105.41(18) . . ?
O5 Si6 O6 108.92(10) . . ?
O5 Si6 C15 103.30(11) . . ?
O6 Si6 C15 106.65(11) . . ?
O5 Si6 C19 106.82(13) . . ?
O6 Si6 C19 105.94(13) . . ?
C15 Si6 C19 124.58(14) . . ?
C6 O1 Si2 126.4(2) . . ?
C6 O1 Li2 135.3(2) . . ?
Si2 O1 Li2 94.36(15) . . ?
C7 O2 Si2 127.43(19) . . ?
C7 O2 Li3 122.3(2) . . ?
Si2 O2 Li3 109.25(16) . . ?
C13 O3 Si4 124.1(2) . . ?
C13 O3 Li3 132.9(2) . . ?
Si4 O3 Li3 95.27(16) . . ?
C14 O4 Si4 126.91(19) . . ?
C14 O4 Li4 123.4(2) . . ?
Si4 O4 Li4 109.54(16) . . ?
C20 O5 Si6 127.1(2) . . ?
C20 O5 Li4 133.5(2) . . ?
Si6 O5 Li4 96.45(15) . . ?
C21 O6 Si6 125.64(19) . . ?
C21 O6 Li2 120.0(2) . . ?
Si6 O6 Li2 110.65(16) . . ?
C22 O7 Li2 110.1(2) . . ?
C22 O7 Li3 111.6(2) . . ?
Li2 O7 Li3 107.2(2) . . ?
C22 O7 Li4 110.2(2) . . ?
Li2 O7 Li4 109.2(2) . . ?
Li3 O7 Li4 108.4(2) . . ?
Si2 C1 Si1 118.86(14) . . ?
Si2 C1 Li1 125.89(18) . . ?
Si1 C1 Li1 110.46(17) . . ?
Si4 C8 Si3 118.03(15) . . ?
Si4 C8 Li1 125.78(18) . . ?
Si3 C8 Li1 110.84(17) . . ?
Si6 C15 Si5 119.24(14) . . ?
Si6 C15 Li1 123.58(17) . . ?
Si5 C15 Li1 110.30(17) . . ?

loop_
_geom_bond_atom_site_label_1
_geom_bond_atom_site_label_2
_geom_bond_distance
_geom_bond_site_symmetry_2
_geom_bond_publ_flag
Li1 C8 2.250(5) . ?
Li1 C15 2.261(5) . ?
Li1 C1 2.263(5) . ?
Li2 O7 1.871(5) . ?
Li2 O6 1.952(5) . ?
Li2 O1 1.982(5) . ?
Li3 O7 1.876(5) . ?
Li3 O2 1.946(5) . ?
Li3 O3 1.970(5) . ?
Li4 O7 1.877(5) . ?
Li4 O4 1.958(5) . ?
Li4 O5 1.976(5) . ?
Si1 C1 1.826(3) . ?
Si1 C2 1.866(3) . ?
Si1 C4 1.877(3) . ?
Si1 C3 1.887(3) . ?
Si2 O1 1.6724(19) . ?
Si2 O2 1.6777(19) . ?
Si2 C1 1.785(3) . ?
Si2 C5 1.863(3) . ?
Si3 C8 1.832(3) . ?
Si3 C10 1.881(4) . ?
Si3 C9 1.882(4) . ?
Si3 C11 1.891(4) . ?
Si4 O3 1.675(2) . ?
Si4 O4 1.676(2) . ?
Si4 C8 1.784(3) . ?
Si4 C12 1.861(3) . ?
Si5 C15 1.831(3) . ?
Si5 C17 1.876(3) . ?
Si5 C16 1.877(3) . ?
Si5 C18 1.895(3) . ?
Si6 O5 1.6738(19) . ?
Si6 O6 1.6832(19) . ?
Si6 C15 1.783(3) . ?
Si6 C19 1.870(3) . ?
O1 C6 1.427(3) . ?
O2 C7 1.414(4) . ?
O3 C13 1.423(3) . ?
O4 C14 1.433(3) . ?
O5 C20 1.421(3) . ?
O6 C21 1.428(3) . ?
O7 C22 1.403(4) . ?
